data_4032901
loop_
_publ_author_name
'Chang, Meng-Yang'
'Chen, Han-Yu'
'Wang, Heui-Sin'

_publ_section_title
;
 Regiocontrolled Synthesis of \a-Sulfonylmethyl o-Nitrostyrenes via
 ZnI2-Mediated Sulfonylation and AgNO2/Pd(PPh3)4-Promoted o-Nitration.
;
_journal_issue 19
_journal_name_full 'The Journal of organic chemistry'
_journal_page_first 10601
_journal_page_last 10610
_journal_paper_doi 10.1021/acs.joc.7b02311
_journal_volume 82
_journal_year 2017
_chemical_formula_sum 'C16 H15 N O4 S'
_chemical_formula_weight 317.35
_space_group_crystal_system monoclinic
_space_group_IT_number 14
_space_group_name_Hall '-P 2ybc'
_space_group_name_H-M_alt 'P 1 21/c 1'
_symmetry_space_group_name_Hall '-P 2ybc'
_symmetry_space_group_name_H-M 'P 1 21/c 1'
_atom_sites_solution_hydrogens geom
_audit_creation_method SHELXL-2014/6
_cell_angle_alpha 90
_cell_angle_beta 91.788(7)
_cell_angle_gamma 90
_cell_formula_units_Z 4
_cell_length_a 8.8147(15)
_cell_length_b 8.1358(14)
_cell_length_c 20.421(4)
_cell_measurement_reflns_used 4078
_cell_measurement_temperature 100(2)
_cell_measurement_theta_max 26.3989
_cell_measurement_theta_min 2.6951
_cell_volume 1463.8(5)
_computing_cell_refinement 'SAINT V8.34A (Bruker AXS Inc., 2013)'
_computing_data_collection 'Bruker APEX2'
_computing_data_reduction 'SAINT V8.34A (Bruker AXS Inc., 2013)'
_computing_molecular_graphics 'Bruker SHELXTL'
_computing_publication_material 'Bruker SHELXTL'
_computing_structure_refinement 'SHELXL-2014/6 (Sheldrick, 2014)'
_diffrn_ambient_temperature 100(2)
_diffrn_detector_area_resol_mean 8.3333
_diffrn_measured_fraction_theta_full 0.998
_diffrn_measured_fraction_theta_max 0.985
_diffrn_measurement_device_type 'Bruker APEX-II CCD'
_diffrn_measurement_method '\f and \w scans'
_diffrn_radiation_type MoK\a
_diffrn_radiation_wavelength 0.71073
_diffrn_reflns_av_R_equivalents 0.0757
_diffrn_reflns_av_unetI/netI 0.0961
_diffrn_reflns_Laue_measured_fraction_full 0.998
_diffrn_reflns_Laue_measured_fraction_max 0.985
_diffrn_reflns_limit_h_max 10
_diffrn_reflns_limit_h_min -10
_diffrn_reflns_limit_k_max 7
_diffrn_reflns_limit_k_min -10
_diffrn_reflns_limit_l_max 24
_diffrn_reflns_limit_l_min -25
_diffrn_reflns_number 8562
_diffrn_reflns_point_group_measured_fraction_full 0.998
_diffrn_reflns_point_group_measured_fraction_max 0.985
_diffrn_reflns_theta_full 25.242
_diffrn_reflns_theta_max 26.522
_diffrn_reflns_theta_min 1.995
_exptl_absorpt_coefficient_mu 0.239
_exptl_absorpt_correction_T_max 0.9485
_exptl_absorpt_correction_T_min 0.6128
_exptl_absorpt_correction_type multi-scan
_exptl_absorpt_process_details 'SADABS V2014/4 (Bruker AXS Inc.)'
_exptl_crystal_colour Colorless
_exptl_crystal_density_diffrn 1.440
_exptl_crystal_density_meas ?
_exptl_crystal_density_method 'not measured'
_exptl_crystal_description Lump
_exptl_crystal_F_000 664
_exptl_crystal_size_max 0.25
_exptl_crystal_size_mid 0.20
_exptl_crystal_size_min 0.18
_refine_diff_density_max 2.034
_refine_diff_density_min -0.565
_refine_diff_density_rms 0.122
_refine_ls_extinction_method none
_refine_ls_goodness_of_fit_ref 1.085
_refine_ls_hydrogen_treatment constr
_refine_ls_matrix_type full
_refine_ls_number_parameters 200
_refine_ls_number_reflns 2987
_refine_ls_number_restraints 0
_refine_ls_restrained_S_all 1.085
_refine_ls_R_factor_all 0.0915
_refine_ls_R_factor_gt 0.0740
_refine_ls_shift/su_max 0.011
_refine_ls_shift/su_mean 0.000
_refine_ls_structure_factor_coef Fsqd
_refine_ls_weighting_details 'w=1/[\s^2^(Fo^2^)+(0.1378P)^2^] where P=(Fo^2^+2Fc^2^)/3'
_refine_ls_weighting_scheme calc
_refine_ls_wR_factor_gt 0.2208
_refine_ls_wR_factor_ref 0.2397
_reflns_Friedel_coverage 0.000
_reflns_number_gt 2178
_reflns_number_total 2987
_reflns_threshold_expression 'I > 2\s(I)'
_cod_data_source_file jo7b02311_si_001.cif
_cod_data_source_block 161120lt_0m_a_4a
_cod_depositor_comments
;
The following automatic conversions were performed:

'_exptl_crystal_density_meas' value 'not measured' was changed to '?'
- the value is perceived as not measured.

Automatic conversion script
Id: cif_fix_values 4973 2017-02-22 13:04:09Z antanas 

 Adding full bibliography for 4032901--4032905.cif.
;
_cod_original_cell_volume 1463.8(4)
_cod_database_code 4032901
_shelx_space_group_comment
;
The symmetry employed for this shelxl refinement is uniquely defined
by the following loop, which should always be used as a source of
symmetry information in preference to the above space-group names.
They are only intended as comments.
;
_shelxl_version_number 2014/6

loop_
_space_group_symop_operation_xyz
'x, y, z'
'-x, y+1/2, -z+1/2'
'-x, -y, -z'
'x, -y-1/2, z-1/2'

loop_
_atom_site_label
_atom_site_type_symbol
_atom_site_fract_x
_atom_site_fract_y
_atom_site_fract_z
_atom_site_U_iso_or_equiv
_atom_site_adp_type
_atom_site_occupancy
_atom_site_site_symmetry_order
_atom_site_calc_flag
_atom_site_refinement_flags_posn
_atom_site_refinement_flags_adp
C1 C 0.7679(5) 0.9142(4) 0.51071(18) 0.0278(8) Uani 1 1 d . .
H1A H 0.7216 1.0032 0.4837 0.033 Uiso 1 1 calc R U
H1B H 0.8485 0.9640 0.5392 0.033 Uiso 1 1 calc R U
C2 C 0.8395(4) 0.7908(4) 0.46597(18) 0.0260(8) Uani 1 1 d . .
C3 C 0.7608(4) 0.7424(4) 0.40300(17) 0.0248(8) Uani 1 1 d . .
C4 C 0.7322(4) 0.5768(5) 0.3930(2) 0.0317(9) Uani 1 1 d . .
H4 H 0.7577 0.5011 0.4270 0.038 Uiso 1 1 calc R U
C5 C 0.6673(5) 0.5178(5) 0.3346(2) 0.0399(11) Uani 1 1 d . .
H5 H 0.6511 0.4033 0.3287 0.048 Uiso 1 1 calc R U
C6 C 0.6264(5) 0.6266(6) 0.2853(2) 0.0399(11) Uani 1 1 d . .
H6 H 0.5807 0.5870 0.2456 0.048 Uiso 1 1 calc R U
C7 C 0.6517(4) 0.7912(5) 0.2935(2) 0.0340(9) Uani 1 1 d . .
H7 H 0.6231 0.8666 0.2598 0.041 Uiso 1 1 calc R U
C8 C 0.7194(4) 0.8467(5) 0.35144(19) 0.0283(9) Uani 1 1 d . .
C10 C 0.7060(4) 0.6523(4) 0.59748(17) 0.0218(8) Uani 1 1 d . .
C11 C 0.8253(5) 0.6667(5) 0.64348(18) 0.0301(9) Uani 1 1 d . .
H11 H 0.8666 0.7713 0.6545 0.036 Uiso 1 1 calc R U
C12 C 0.8822(5) 0.5253(5) 0.67271(19) 0.0309(9) Uani 1 1 d . .
H12 H 0.9649 0.5336 0.7034 0.037 Uiso 1 1 calc R U
C13 C 0.8213(4) 0.3712(5) 0.65828(17) 0.0274(8) Uani 1 1 d . .
C14 C 0.7042(4) 0.3613(5) 0.61138(18) 0.0261(8) Uani 1 1 d . .
H14 H 0.6618 0.2572 0.6004 0.031 Uiso 1 1 calc R U
C15 C 0.6487(4) 0.5006(4) 0.58050(17) 0.0226(8) Uani 1 1 d . .
H15 H 0.5709 0.4917 0.5475 0.027 Uiso 1 1 calc R U
C16 C 0.8821(5) 0.2197(5) 0.6911(2) 0.0357(10) Uani 1 1 d . .
H16A H 0.9779 0.2454 0.7145 0.054 Uiso 1 1 calc R U
H16B H 0.8997 0.1350 0.6581 0.054 Uiso 1 1 calc R U
H16C H 0.8085 0.1792 0.7223 0.054 Uiso 1 1 calc R U
N1 N 0.7604(4) 1.0226(4) 0.35238(15) 0.0302(8) Uani 1 1 d . .
O1 O 0.4998(3) 0.7781(3) 0.51996(13) 0.0324(7) Uani 1 1 d . .
O2 O 0.6010(3) 0.9476(3) 0.61147(13) 0.0343(7) Uani 1 1 d . .
O3 O 0.6970(4) 1.1133(4) 0.31322(15) 0.0494(9) Uani 1 1 d . .
O4 O 0.8612(4) 1.0675(4) 0.39075(15) 0.0429(8) Uani 1 1 d . .
S1 S 0.62626(10) 0.82881(10) 0.56112(4) 0.0241(3) Uani 1 1 d . .
C9 C 0.9692(4) 0.7170(5) 0.4841(2) 0.0342(9) Uani 1 1 d . .
H9A H 1.0108 0.6345 0.4571 0.041 Uiso 1 1 calc R U
H9B H 1.0199 0.7470 0.5241 0.041 Uiso 1 1 calc R U

loop_
_atom_site_aniso_label
_atom_site_aniso_U_11
_atom_site_aniso_U_22
_atom_site_aniso_U_33
_atom_site_aniso_U_23
_atom_site_aniso_U_13
_atom_site_aniso_U_12
C1 0.037(2) 0.0221(18) 0.0243(19) 0.0032(15) 0.0049(16) -0.0018(15)
C2 0.033(2) 0.0259(18) 0.0197(18) 0.0043(14) 0.0041(15) -0.0023(15)
C3 0.0245(19) 0.0257(19) 0.0247(19) -0.0002(15) 0.0084(15) 0.0032(14)
C4 0.034(2) 0.031(2) 0.030(2) 0.0002(16) 0.0108(17) 0.0023(16)
C5 0.043(3) 0.037(2) 0.039(2) -0.013(2) 0.012(2) -0.0052(18)
C6 0.037(2) 0.056(3) 0.028(2) -0.014(2) 0.0073(18) -0.005(2)
C7 0.031(2) 0.043(2) 0.028(2) -0.0001(18) 0.0059(17) 0.0010(18)
C8 0.031(2) 0.028(2) 0.026(2) -0.0007(15) 0.0047(16) -0.0003(15)
C10 0.0270(19) 0.0233(18) 0.0155(17) 0.0015(14) 0.0052(14) -0.0002(14)
C11 0.041(2) 0.029(2) 0.0206(19) -0.0016(15) -0.0019(16) -0.0066(16)
C12 0.034(2) 0.039(2) 0.0196(18) -0.0010(16) -0.0051(15) 0.0022(17)
C13 0.032(2) 0.033(2) 0.0182(18) 0.0009(15) 0.0064(15) 0.0052(16)
C14 0.0240(19) 0.0268(18) 0.0274(19) -0.0005(15) 0.0022(15) -0.0024(14)
C15 0.0212(17) 0.0253(18) 0.0212(17) 0.0018(15) -0.0014(14) -0.0048(14)
C16 0.040(2) 0.035(2) 0.032(2) 0.0058(18) 0.0012(19) 0.0091(18)
N1 0.0370(19) 0.0308(18) 0.0236(16) 0.0073(14) 0.0107(15) 0.0024(14)
O1 0.0313(15) 0.0313(15) 0.0342(16) 0.0078(12) -0.0052(12) 0.0028(11)
O2 0.0529(18) 0.0257(13) 0.0250(14) -0.0007(11) 0.0122(13) 0.0069(12)
O3 0.064(2) 0.0431(18) 0.0414(19) 0.0186(15) 0.0018(16) 0.0079(16)
O4 0.055(2) 0.0398(17) 0.0340(17) 0.0085(13) 0.0012(15) -0.0117(14)
S1 0.0302(6) 0.0222(5) 0.0201(5) 0.0012(3) 0.0041(4) 0.0005(3)
C9 0.033(2) 0.043(2) 0.027(2) 0.0040(18) 0.0046(17) 0.0033(18)

loop_
_atom_type_symbol
_atom_type_description
_atom_type_scat_dispersion_real
_atom_type_scat_dispersion_imag
_atom_type_scat_source
C C 0.0033 0.0016 'International Tables Vol C Tables 4.2.6.8 and 6.1.1.4'
N N 0.0061 0.0033 'International Tables Vol C Tables 4.2.6.8 and 6.1.1.4'
O O 0.0106 0.0060 'International Tables Vol C Tables 4.2.6.8 and 6.1.1.4'
S S 0.1246 0.1234 'International Tables Vol C Tables 4.2.6.8 and 6.1.1.4'
H H 0.0000 0.0000 'International Tables Vol C Tables 4.2.6.8 and 6.1.1.4'

loop_
_geom_angle_atom_site_label_1
_geom_angle_atom_site_label_2
_geom_angle_atom_site_label_3
_geom_angle
C2 C1 S1 113.8(2)
C2 C1 H1A 108.8
S1 C1 H1A 108.8
C2 C1 H1B 108.8
S1 C1 H1B 108.8
H1A C1 H1B 107.7
C9 C2 C3 119.4(3)
C9 C2 C1 120.1(4)
C3 C2 C1 120.3(3)
C4 C3 C8 116.0(4)
C4 C3 C2 117.4(3)
C8 C3 C2 126.4(3)
C3 C4 C5 122.0(4)
C3 C4 H4 119.0
C5 C4 H4 119.0
C6 C5 C4 119.7(4)
C6 C5 H5 120.2
C4 C5 H5 120.2
C7 C6 C5 120.0(4)
C7 C6 H6 120.0
C5 C6 H6 120.0
C6 C7 C8 119.3(4)
C6 C7 H7 120.4
C8 C7 H7 120.4
C7 C8 C3 122.9(4)
C7 C8 N1 115.2(4)
C3 C8 N1 121.5(3)
C15 C10 C11 120.6(3)
C15 C10 S1 119.3(3)
C11 C10 S1 120.0(3)
C12 C11 C10 118.5(3)
C12 C11 H11 120.8
C10 C11 H11 120.8
C11 C12 C13 121.7(4)
C11 C12 H12 119.1
C13 C12 H12 119.1
C14 C13 C12 118.1(3)
C14 C13 C16 120.7(4)
C12 C13 C16 121.2(4)
C15 C14 C13 120.9(3)
C15 C14 H14 119.6
C13 C14 H14 119.6
C10 C15 C14 120.0(3)
C10 C15 H15 120.0
C14 C15 H15 120.0
C13 C16 H16A 109.5
C13 C16 H16B 109.5
H16A C16 H16B 109.5
C13 C16 H16C 109.5
H16A C16 H16C 109.5
H16B C16 H16C 109.5
O3 N1 O4 123.5(3)
O3 N1 C8 118.3(4)
O4 N1 C8 118.1(3)
O2 S1 O1 118.60(17)
O2 S1 C10 108.50(16)
O1 S1 C10 107.82(16)
O2 S1 C1 106.17(17)
O1 S1 C1 108.60(17)
C10 S1 C1 106.55(17)
C2 C9 H9A 120.0
C2 C9 H9B 120.0
H9A C9 H9B 120.0

loop_
_geom_bond_atom_site_label_1
_geom_bond_atom_site_label_2
_geom_bond_distance
C1 C2 1.509(5)
C1 S1 1.784(4)
C1 H1A 0.9900
C1 H1B 0.9900
C2 C9 1.334(5)
C2 C3 1.494(5)
C3 C4 1.385(5)
C3 C8 1.392(5)
C4 C5 1.391(6)
C4 H4 0.9500
C5 C6 1.380(7)
C5 H5 0.9500
C6 C7 1.367(6)
C6 H6 0.9500
C7 C8 1.384(6)
C7 H7 0.9500
C8 N1 1.476(5)
C10 C15 1.373(5)
C10 C11 1.393(5)
C10 S1 1.754(4)
C11 C12 1.383(5)
C11 H11 0.9500
C12 C13 1.392(6)
C12 H12 0.9500
C13 C14 1.388(5)
C13 C16 1.494(5)
C14 C15 1.379(5)
C14 H14 0.9500
C15 H15 0.9500
C16 H16A 0.9800
C16 H16B 0.9800
C16 H16C 0.9800
N1 O3 1.212(4)
N1 O4 1.222(4)
O1 S1 1.435(3)
O2 S1 1.433(3)
C9 H9A 0.9500
C9 H9B 0.9500
